data_7062246
loop_
_publ_author_name
'Mironova, Olga A.'
'Ryadun, Aleksey A.'
'Sukhikh, Taisiya S.'
'Pushkarevsky, Nikolay A.'
'Konchenko, Sergey N.'

_publ_section_title
;
 Synthesis and photophysical properties of rare earth (La, Nd, Gd, Y, Ho)
 complexes with silanediamido ligands bearing a chelating
 phenylbenzothiazole chromophore
;
_journal_issue 7
_journal_name_full 'New Journal of Chemistry'
_journal_page_first 3406
_journal_page_last 3416
_journal_paper_doi 10.1039/D2NJ05540F
_journal_volume 47
_journal_year 2023
_chemical_absolute_configuration ad
_chemical_formula_moiety 'C44 H54 Li2 N4 O4 S2 Si'
_chemical_formula_sum 'C44 H54 Li2 N4 O4 S2 Si'
_chemical_formula_weight 809.00
_chemical_properties_physical Air-sensitive,Moisture-sensitive
_space_group_crystal_system orthorhombic
_space_group_IT_number 19
_space_group_name_Hall 'P 2ac 2ab'
_space_group_name_H-M_alt 'P 21 21 21'
_atom_sites_solution_hydrogens geom
_atom_sites_solution_primary dual
_audit_creation_date 2022-11-04
_audit_creation_method
;
Olex2 1.2
(compiled 2018.05.29 svn.r3508 for OlexSys, GUI svn.r5506)
;
_audit_update_record
;
2022-11-05 deposited with the CCDC.	2022-12-29 downloaded from the CCDC.
;
_cell_angle_alpha 90
_cell_angle_beta 90
_cell_angle_gamma 90
_cell_formula_units_Z 8
_cell_length_a 14.2687(5)
_cell_length_b 23.7559(9)
_cell_length_c 25.5065(10)
_cell_measurement_reflns_used 9942
_cell_measurement_temperature 150(2)
_cell_measurement_theta_max 25.57
_cell_measurement_theta_min 2.74
_cell_volume 8645.8(6)
_computing_cell_refinement 'Bruker SAINT'
_computing_data_collection 'Bruker APEX3'
_computing_data_reduction 'Bruker SAINT'
_computing_molecular_graphics 'Olex2 (Dolomanov et al., 2009)'
_computing_publication_material 'Olex2 (Dolomanov et al., 2009)'
_computing_structure_refinement 'ShelXL (Sheldrick, 2015)'
_computing_structure_solution 'ShelXT (Sheldrick, 2015)'
_diffrn_ambient_temperature 150(2)
_diffrn_detector PIXEL
_diffrn_detector_area_resol_mean 7.41
_diffrn_detector_type 'Bruker PHOTON III area detector'
_diffrn_measured_fraction_theta_full 1.000
_diffrn_measured_fraction_theta_max 1.000
_diffrn_measurement_device 'three-circle diffractometer'
_diffrn_measurement_device_type 'Bruker D8 Venture diffractometer'
_diffrn_measurement_method '\w and \f scans'
_diffrn_radiation_monochromator 'Incoatec HELIOS multilayer mirrors'
_diffrn_radiation_type MoK\a
_diffrn_radiation_wavelength 0.71073
_diffrn_reflns_av_R_equivalents 0.0726
_diffrn_reflns_av_unetI/netI 0.0595
_diffrn_reflns_Laue_measured_fraction_full 1.000
_diffrn_reflns_Laue_measured_fraction_max 1.000
_diffrn_reflns_limit_h_max 17
_diffrn_reflns_limit_h_min -17
_diffrn_reflns_limit_k_max 28
_diffrn_reflns_limit_k_min -26
_diffrn_reflns_limit_l_max 31
_diffrn_reflns_limit_l_min -31
_diffrn_reflns_number 90962
_diffrn_reflns_point_group_measured_fraction_full 1.000
_diffrn_reflns_point_group_measured_fraction_max 1.000
_diffrn_reflns_theta_full 25.242
_diffrn_reflns_theta_max 25.685
_diffrn_reflns_theta_min 1.635
_diffrn_source 'Incoatec IuS3.0 microfocus X-ray tube'
_exptl_absorpt_coefficient_mu 0.197
_exptl_absorpt_correction_T_max 0.7453
_exptl_absorpt_correction_T_min 0.7061
_exptl_absorpt_correction_type multi-scan
_exptl_absorpt_process_details
'SADABS-2016/2 (Bruker,2016/2) was used for absorption correction. wR2(int) was 0.0930 before and 0.0695 after correction. The Ratio of minimum to maximum transmission is 0.9474. The \l/2 correction factor is Not present.'
_exptl_crystal_colour orange
_exptl_crystal_colour_primary orange
_exptl_crystal_density_diffrn 1.243
_exptl_crystal_description prism
_exptl_crystal_F_000 3440
_exptl_crystal_preparation Luminescent
_exptl_crystal_size_max 0.17
_exptl_crystal_size_mid 0.17
_exptl_crystal_size_min 0.13
_refine_diff_density_max 0.382
_refine_diff_density_min -0.382
_refine_diff_density_rms 0.052
_refine_ls_abs_structure_details
;
 Refined as an inversion twin.
;
_refine_ls_abs_structure_Flack 0.37(12)
_refine_ls_extinction_method none
_refine_ls_goodness_of_fit_ref 1.031
_refine_ls_hydrogen_treatment constr
_refine_ls_matrix_type full
_refine_ls_number_parameters 1042
_refine_ls_number_reflns 16400
_refine_ls_number_restraints 48
_refine_ls_restrained_S_all 1.041
_refine_ls_R_factor_all 0.0718
_refine_ls_R_factor_gt 0.0527
_refine_ls_shift/su_max 0.007
_refine_ls_shift/su_mean 0.000
_refine_ls_structure_factor_coef Fsqd
_refine_ls_weighting_details 'w=1/[\s^2^(Fo^2^)+(0.0641P)^2^+4.5490P] where P=(Fo^2^+2Fc^2^)/3'
_refine_ls_weighting_scheme calc
_refine_ls_wR_factor_gt 0.1314
_refine_ls_wR_factor_ref 0.1474
_reflns_Friedel_coverage 0.834
_reflns_Friedel_fraction_full 1.000
_reflns_Friedel_fraction_max 1.000
_reflns_number_gt 13024
_reflns_number_total 16400
_reflns_threshold_expression 'I > 2\s(I)'
_cod_data_source_file d2nj05540f2.cif
_cod_data_source_block moa391
_cod_depositor_comments 'Adding full bibliography for 7062243--7062251.cif.'
_cod_database_code 7062246
_shelx_shelxl_version_number 2017/1
_shelx_space_group_comment
;
The symmetry employed for this shelxl refinement is uniquely defined
by the following loop, which should always be used as a source of
symmetry information in preference to the above space-group names.
They are only intended as comments.
;
_shelx_estimated_absorpt_t_max 0.975
_shelx_estimated_absorpt_t_min 0.967
_olex2_refinement_description
;
1. Twinned data refinement
 Scales: 0.63(12)
 0.37(12)
2. Fixed Uiso
 At 1.2 times of:
  All C(H) groups, All C(H,H) groups, All C(H,H,H,H) groups
 At 1.5 times of:
  All C(H,H,H) groups
3. Uiso/Uaniso restraints and constraints
Uanis(C33_1) \\sim Ueq, Uanis(C43_1) \\sim Ueq: with sigma of 0.01 and sigma
for terminal atoms of 0.02
4. Rigid body (RIGU) restrains
 C10_1, C13_1, C32_1, C33_1, C43_1, C34_1
 with sigma for 1-2 distances of 0.004 and sigma for 1-3 distances of 0.004
5. Others
 Sof(H19C)=Sof(H19D)=Sof(H25C)=Sof(H25D)=Sof(C44)=Sof(H44A)=Sof(H44B)=1-FVAR(1)
 Sof(H19A)=Sof(H19B)=Sof(H25A)=Sof(H25B)=Sof(C45)=Sof(H45A)=Sof(H45B)=FVAR(1)
6.a Secondary CH2 refined with riding coordinates:
 C8(H8A,H8B), C16(H16A,H16B), C17(H17A,H17B), C19(H19C,H19D), C19(H19A,H19B),
 C20(H20A,H20B), C22(H22A,H22B), C25(H25C,H25D), C25(H25A,H25B), C27(H27A,H27B),
  C31(H31A,H31B), C36(H36A,H36B), C37(H37A,H37B), C39(H39A,H39B), C40(H40A,
 H40B), C41(H41A,H41B), C42(H42A,H42B), C44(H44A,H44B), C45(H45A,H45B),
 C19(H19A,H19B), C23(H23A,H23B), C24(H24A,H24B), C25(H25A,H25B), C26(H26A,H26B),
  C27(H27A,H27B), C28(H28A,H28B), C29(H29A,H29B), C30(H30A,H30B), C31(H31A,
 H31B), C32(H32A,H32B), C40(H40A,H40B), C41(H41A,H41B), C42(H42A,H42B),
 C43(H43A,H43B), C44(H44A,H44B)
6.b Aromatic/amide H refined with riding coordinates:
 C11(H11), C12(H12), C14(H14), C15(H15), C18(H18), C21(H21), C23(H23),
 C24(H24), C26(H26), C29(H29), C30(H30), C32(H32), C33(H33), C34(H34), C35(H35),
  C43(H43), C1(H1), C4(H4), C7(H7), C9(H9), C10(H10), C11(H11), C13(H13),
 C15(H15), C17(H17), C18(H18), C20(H20), C33(H33), C35(H35), C37(H37), C38(H38),
  C39(H39)
6.c Idealised Me refined as rotating group:
 C28(H28A,H28B,H28C), C38(H38A,H38B,H38C), C21(H21A,H21B,H21C), C22(H22A,H22B,
 H22C)
;
_olex2_submission_special_instructions 'No special instructions were received'

loop_
_space_group_symop_operation_xyz
'x, y, z'
'-x+1/2, -y, z+1/2'
'-x, y+1/2, -z+1/2'
'x+1/2, -y+1/2, -z'

loop_
_atom_site_label
_atom_site_type_symbol
_atom_site_fract_x
_atom_site_fract_y
_atom_site_fract_z
_atom_site_U_iso_or_equiv
_atom_site_adp_type
_atom_site_occupancy
_atom_site_site_symmetry_order
_atom_site_calc_flag
_atom_site_refinement_flags_posn
_atom_site_refinement_flags_adp
_atom_site_refinement_flags_occupancy
_atom_site_disorder_assembly
_atom_site_disorder_group
S1_1 S 0.92707(11) 0.57614(6) 0.53924(6) 0.0371(4) Uani 1 1 d . . . . .
S2_1 S 1.06966(12) 0.58442(6) 0.95905(7) 0.0439(4) Uani 1 1 d . . . . .
Si1_1 Si 0.99467(9) 0.43083(8) 0.75273(6) 0.0332(4) Uani 1 1 d . . . . .
O1_1 O 0.7523(2) 0.42126(16) 0.66664(18) 0.0316(10) Uani 1 1 d . . . . .
O2_1 O 0.9464(3) 0.36133(19) 0.61501(18) 0.0437(11) Uani 1 1 d . . . . .
O3_1 O 1.0625(3) 0.37179(18) 0.89104(17) 0.0424(11) Uani 1 1 d . . . . .
O4_1 O 1.2498(2) 0.43069(16) 0.83016(17) 0.0299(9) Uani 1 1 d . . . . .
N1_1 N 0.8837(3) 0.48685(18) 0.59265(17) 0.0255(10) Uani 1 1 d . . . . .
N2_1 N 0.9777(3) 0.46512(19) 0.69415(18) 0.0261(10) Uani 1 1 d . . . . .
N3_1 N 1.1170(3) 0.49647(19) 0.90589(18) 0.0298(11) Uani 1 1 d . . . . .
N4_1 N 1.0168(3) 0.4696(2) 0.80786(19) 0.0302(11) Uani 1 1 d . . . . .
C1_1 C 1.1773(4) 0.4995(2) 0.9477(2) 0.0269(12) Uani 1 1 d . . . . .
C2_1 C 1.1628(4) 0.5451(2) 0.9820(2) 0.0353(14) Uani 1 1 d . . . . .
C3_1 C 0.8215(4) 0.4907(2) 0.5506(2) 0.0248(11) Uani 1 1 d . . . . .
C4_1 C 0.8335(4) 0.5368(2) 0.5170(2) 0.0289(13) Uani 1 1 d . . . . .
C5_1 C 1.0197(4) 0.5385(2) 0.62862(19) 0.0312(13) Uani 1 1 d . . . . .
C6_1 C 1.0348(4) 0.5063(2) 0.6765(2) 0.0317(13) Uani 1 1 d . . . . .
C7_1 C 1.0545(4) 0.5381(2) 0.9058(2) 0.0307(13) Uani 1 1 d . . . . .
C8_1 C 0.6843(5) 0.3764(2) 0.6691(2) 0.0322(14) Uani 1 1 d . . . . .
H8A_1 H 0.701495 0.349293 0.696992 0.039 Uiso 1 1 calc R . . . .
H8B_1 H 0.681957 0.356043 0.635273 0.039 Uiso 1 1 calc R . . . .
C9_1 C 0.9451(4) 0.5292(2) 0.5924(2) 0.0290(12) Uani 1 1 d . . . . .
C10_1 C 0.9620(4) 0.5129(3) 0.8239(2) 0.0404(15) Uani 1 1 d . U . . .
C11_1 C 0.7766(5) 0.5449(3) 0.4740(2) 0.0363(14) Uani 1 1 d . . . . .
H11_1 H 0.785867 0.576575 0.451926 0.044 Uiso 1 1 calc R . . . .
C12_1 C 0.7076(4) 0.5076(3) 0.4633(2) 0.0382(14) Uani 1 1 d . . . . .
H12_1 H 0.669076 0.512508 0.433280 0.046 Uiso 1 1 calc R . . . .
C13_1 C 0.9796(4) 0.5464(3) 0.8697(2) 0.0409(16) Uani 1 1 d . U . . .
C14_1 C 0.6932(4) 0.4614(3) 0.4972(2) 0.0322(13) Uani 1 1 d . . . . .
H14_1 H 0.643809 0.435665 0.490108 0.039 Uiso 1 1 calc R . . . .
C15_1 C 1.2876(5) 0.5151(3) 1.0364(3) 0.0457(17) Uani 1 1 d . . . . .
H15_1 H 1.325131 0.519680 1.066900 0.055 Uiso 1 1 calc R . . . .
C16_1 C 1.3137(5) 0.3844(3) 0.8227(3) 0.0396(16) Uani 1 1 d . . . . .
H16A_1 H 1.281159 0.352512 0.805582 0.048 Uiso 1 1 calc R . . . .
H16B_1 H 1.338410 0.371467 0.856893 0.048 Uiso 1 1 calc R . . . .
C17_1 C 0.5916(4) 0.4022(3) 0.6808(3) 0.0524(17) Uani 1 1 d . . . . .
H17A_1 H 0.552292 0.377057 0.702537 0.063 Uiso 1 1 calc R . . . .
H17B_1 H 0.557362 0.411852 0.648204 0.063 Uiso 1 1 calc R . . . .
C18_1 C 1.3032(5) 0.4691(3) 1.0027(3) 0.0375(15) Uani 1 1 d . . . . .
H18_1 H 1.351608 0.442933 1.010482 0.045 Uiso 1 1 calc R . . . .
C19_1 C 1.3923(4) 0.4053(3) 0.7885(3) 0.0497(15) Uani 1 1 d . . . . .
H19C_1 H 1.452093 0.406769 0.808221 0.060 Uiso 0.46(2) 1 calc R . P A 2
H19D_1 H 1.400494 0.380951 0.757351 0.060 Uiso 0.46(2) 1 calc R . P A 2
H19A_1 H 1.376363 0.402816 0.750845 0.060 Uiso 0.54(2) 1 calc R . P A 1
H19B_1 H 1.451353 0.384556 0.795243 0.060 Uiso 0.54(2) 1 calc R . P A 1
C20_1 C 1.0989(5) 0.3303(3) 0.9260(3) 0.0427(15) Uani 1 1 d . . . . .
H20A_1 H 1.120724 0.348007 0.958981 0.051 Uiso 1 1 calc R . . . .
H20B_1 H 1.151972 0.309994 0.909754 0.051 Uiso 1 1 calc R . . . .
C21_1 C 1.2189(5) 0.5528(3) 1.0255(3) 0.0472(17) Uani 1 1 d . . . . .
H21_1 H 1.209470 0.584445 1.047674 0.057 Uiso 1 1 calc R . . . .
C22_1 C 0.7082(5) 0.4727(3) 0.6827(3) 0.0423(16) Uani 1 1 d . . . . .
H22A_1 H 0.692492 0.496114 0.651799 0.051 Uiso 1 1 calc R . . . .
H22B_1 H 0.750114 0.494466 0.706014 0.051 Uiso 1 1 calc R . . . .
C23_1 C 0.7494(4) 0.4530(2) 0.5404(3) 0.0302(14) Uani 1 1 d . . . . .
H23_1 H 0.739067 0.421819 0.562886 0.036 Uiso 1 1 calc R . . . .
C24_1 C 1.1165(5) 0.5227(3) 0.7053(2) 0.057(2) Uani 1 1 d . . . . .
H24_1 H 1.129055 0.503219 0.737113 0.069 Uiso 1 1 calc R . . . .
C25_1 C 1.2963(5) 0.4819(3) 0.8152(3) 0.0455(17) Uani 1 1 d . . . . .
H25C_1 H 1.330767 0.498821 0.844979 0.055 Uiso 0.46(2) 1 calc R . P A 2
H25D_1 H 1.251723 0.509822 0.800775 0.055 Uiso 0.46(2) 1 calc R . P A 2
H25A_1 H 1.289103 0.510765 0.842896 0.055 Uiso 0.54(2) 1 calc R . P A 1
H25B_1 H 1.269362 0.496780 0.782216 0.055 Uiso 0.54(2) 1 calc R . P A 1
C26_1 C 1.0830(5) 0.5830(3) 0.6166(2) 0.059(2) Uani 1 1 d . . . . .
H26_1 H 1.071331 0.604608 0.585953 0.071 Uiso 1 1 calc R . . . .
C27_1 C 0.9111(5) 0.3275(4) 0.5739(3) 0.054(2) Uani 1 1 d . . . . .
H27A_1 H 0.884178 0.351379 0.545878 0.064 Uiso 1 1 calc R . . . .
H27B_1 H 0.861479 0.302084 0.587171 0.064 Uiso 1 1 calc R . . . .
C28_1 C 1.0939(5) 0.3784(3) 0.7489(3) 0.066(2) Uani 1 1 d . . . . .
H28A_1 H 1.079644 0.350101 0.722110 0.099 Uiso 1 1 calc GR . . . .
H28B_1 H 1.101468 0.359884 0.782975 0.099 Uiso 1 1 calc GR . . . .
H28C_1 H 1.151989 0.398010 0.739651 0.099 Uiso 1 1 calc GR . . . .
C29_1 C 1.2492(4) 0.4616(2) 0.9586(3) 0.0323(14) Uani 1 1 d . . . . .
H29_1 H 1.260814 0.430806 0.935697 0.039 Uiso 1 1 calc R . . . .
C30_1 C 1.1586(6) 0.5967(4) 0.6461(2) 0.082(3) Uani 1 1 d . . . . .
H30_1 H 1.197806 0.627523 0.636998 0.099 Uiso 1 1 calc R . . . .
C31_1 C 1.0777(5) 0.3247(5) 0.5751(4) 0.085(3) Uani 1 1 d . . . . .
H31A_1 H 1.112774 0.300348 0.599742 0.102 Uiso 1 1 calc R . . . .
H31B_1 H 1.120366 0.336571 0.546537 0.102 Uiso 1 1 calc R . . . .
C32_1 C 0.9168(5) 0.5923(3) 0.8805(2) 0.065(2) Uani 1 1 d . U . . .
H32_1 H 0.930096 0.615395 0.909995 0.077 Uiso 1 1 calc R . . . .
C33_1 C 0.8407(6) 0.6050(4) 0.8517(3) 0.089(3) Uani 1 1 d . U . . .
H33_1 H 0.802206 0.636269 0.860439 0.107 Uiso 1 1 calc R . . . .
C34_1 C 0.8805(6) 0.5292(4) 0.7951(3) 0.081(3) Uani 1 1 d . U . . .
H34_1 H 0.867923 0.509205 0.763617 0.097 Uiso 1 1 calc R . . . .
C35_1 C 1.1770(6) 0.5635(4) 0.6910(2) 0.079(3) Uani 1 1 d . . . . .
H35_1 H 1.232098 0.569979 0.711009 0.095 Uiso 1 1 calc R . . . .
C36_1 C 1.0182(6) 0.2905(3) 0.9367(4) 0.068(2) Uani 1 1 d . . . . .
H36A_1 H 1.016694 0.279122 0.973992 0.082 Uiso 1 1 calc R . . . .
H36B_1 H 1.022643 0.256435 0.914493 0.082 Uiso 1 1 calc R . . . .
C37_1 C 0.9321(5) 0.3255(4) 0.9224(4) 0.078(3) Uani 1 1 d . . . . .
H37A_1 H 0.898284 0.308565 0.892437 0.093 Uiso 1 1 calc R . . . .
H37B_1 H 0.888776 0.328396 0.952578 0.093 Uiso 1 1 calc R . . . .
C38_1 C 0.8878(5) 0.3848(3) 0.7626(3) 0.080(3) Uani 1 1 d . . . . .
H38A_1 H 0.832730 0.408540 0.768593 0.120 Uiso 1 1 calc GR . . . .
H38B_1 H 0.897647 0.360322 0.793108 0.120 Uiso 1 1 calc GR . . . .
H38C_1 H 0.877840 0.361570 0.731363 0.120 Uiso 1 1 calc GR . . . .
C39_1 C 0.6210(5) 0.4555(3) 0.7112(3) 0.0490(17) Uani 1 1 d . . . . .
H39A_1 H 0.572272 0.485071 0.709215 0.059 Uiso 1 1 calc R . . . .
H39B_1 H 0.634209 0.446863 0.748460 0.059 Uiso 1 1 calc R . . . .
C40_1 C 0.9929(5) 0.2937(3) 0.5530(3) 0.065(2) Uani 1 1 d . . . . .
H40A_1 H 0.993673 0.293734 0.514209 0.078 Uiso 1 1 calc R . . . .
H40B_1 H 0.990666 0.254379 0.565705 0.078 Uiso 1 1 calc R . . . .
C41_1 C 0.9685(5) 0.3799(3) 0.9087(3) 0.068(2) Uani 1 1 d . . . . .
H41A_1 H 0.930173 0.396977 0.880536 0.081 Uiso 1 1 calc R . . . .
H41B_1 H 0.967472 0.405148 0.939504 0.081 Uiso 1 1 calc R . . . .
C42_1 C 1.0413(5) 0.3702(4) 0.6003(4) 0.100(4) Uani 1 1 d . . . . .
H42A_1 H 1.045219 0.403522 0.577120 0.120 Uiso 1 1 calc R . . . .
H42B_1 H 1.078975 0.378080 0.632103 0.120 Uiso 1 1 calc R . . . .
C43_1 C 0.8196(7) 0.5706(4) 0.8084(3) 0.102(3) Uani 1 1 d . U . . .
H43_1 H 0.763683 0.576253 0.788890 0.122 Uiso 1 1 calc R . . . .
C44_1 C 1.3618(12) 0.4605(7) 0.7739(8) 0.053(5) Uani 0.46(2) 1 d . . P A 2
H44A_1 H 1.329361 0.459063 0.739652 0.064 Uiso 0.46(2) 1 calc R . P A 2
H44B_1 H 1.416379 0.485925 0.770729 0.064 Uiso 0.46(2) 1 calc R . P A 2
C45_1 C 1.3982(10) 0.4676(5) 0.8077(7) 0.055(5) Uani 0.54(2) 1 d . . P A 1
H45A_1 H 1.433553 0.470695 0.840958 0.066 Uiso 0.54(2) 1 calc R . P A 1
H45B_1 H 1.427746 0.492105 0.780957 0.066 Uiso 0.54(2) 1 calc R . P A 1
Li1_1 Li 0.8853(6) 0.4280(4) 0.6480(4) 0.026(2) Uani 1 1 d . . . . .
Li2_1 Li 1.1162(7) 0.4358(4) 0.8520(4) 0.029(2) Uani 1 1 d . . . . .
S1_2 S 0.44030(9) 0.82848(6) 0.95430(5) 0.0262(3) Uani 1 1 d . . . . .
S2_2 S 0.58389(9) 0.83209(6) 0.53358(5) 0.0284(3) Uani 1 1 d . . . . .
Si1_2 Si 0.49719(8) 0.68089(7) 0.74159(5) 0.0228(3) Uani 1 1 d . . . . .
O1_2 O 0.4444(3) 0.61186(18) 0.88164(16) 0.0367(10) Uani 1 1 d . . . . .
O2_2 O 0.2530(2) 0.67625(17) 0.82913(16) 0.0317(9) Uani 1 1 d . . . . .
O3_2 O 0.7503(2) 0.67327(17) 0.66451(17) 0.0328(10) Uani 1 1 d . . . . .
O4_2 O 0.5597(3) 0.61912(17) 0.60432(15) 0.0373(10) Uani 1 1 d . . . . .
N1_2 N 0.3915(3) 0.73949(18) 0.90226(15) 0.0211(9) Uani 1 1 d . . . . .
N2_2 N 0.4844(3) 0.71528(18) 0.80152(16) 0.0233(9) Uani 1 1 d . . . . .
N3_2 N 0.6248(3) 0.74393(18) 0.58869(16) 0.0222(9) Uani 1 1 d . . . . .
N4_2 N 0.5235(3) 0.72139(18) 0.68628(15) 0.0202(9) Uani 1 1 d . . . . .
C1_2 C 0.2537(3) 0.7085(2) 0.9547(2) 0.0242(12) Uani 1 1 d . . . . .
H1_2 H 0.241806 0.676757 0.932955 0.029 Uiso 1 1 calc R . . . .
C2_2 C 0.3278(3) 0.7450(2) 0.94376(19) 0.0218(11) Uani 1 1 d . . . . .
C3_2 C 0.6860(3) 0.7437(2) 0.54589(19) 0.0218(11) Uani 1 1 d . . . . .
C4_2 C 0.4417(4) 0.8493(2) 0.6151(2) 0.0316(11) Uani 1 1 d . . . . .
H4_2 H 0.457659 0.871213 0.585260 0.038 Uiso 1 1 calc R . . . .
C5_2 C 0.5342(3) 0.7861(2) 0.86668(19) 0.0235(11) Uani 1 1 d . . . . .
C6_2 C 0.4950(4) 0.8012(2) 0.62568(18) 0.0252(11) Uani 1 1 d . . . . .
C7_2 C 0.7542(3) 0.7029(2) 0.5354(2) 0.0265(13) Uani 1 1 d . . . . .
H7_2 H 0.762721 0.671738 0.558277 0.032 Uiso 1 1 calc R . . . .
C8_2 C 0.5460(4) 0.7529(2) 0.81922(18) 0.0223(10) Uani 1 1 d . . . . .
C9_2 C 0.6321(4) 0.7642(2) 0.7922(2) 0.0314(12) Uani 1 1 d . . . . .
H9_2 H 0.645106 0.743258 0.761308 0.038 Uiso 1 1 calc R . . . .
C10_2 C 0.6000(3) 0.8275(2) 0.87993(19) 0.0289(11) Uani 1 1 d . . . . .
H10_2 H 0.588651 0.850098 0.909966 0.035 Uiso 1 1 calc R . . . .
C11_2 C 0.8089(4) 0.7090(3) 0.4909(2) 0.0312(13) Uani 1 1 d . . . . .
H11_2 H 0.856047 0.681804 0.483668 0.037 Uiso 1 1 calc R . . . .
C12_2 C 0.4755(3) 0.7672(2) 0.67242(18) 0.0235(11) Uani 1 1 d . . . . .
C13_2 C 0.7966(4) 0.7537(3) 0.4567(2) 0.0352(13) Uani 1 1 d . . . . .
H13_2 H 0.834790 0.756392 0.426245 0.042 Uiso 1 1 calc R . . . .
C14_2 C 0.3436(4) 0.7914(2) 0.9763(2) 0.0237(11) Uani 1 1 d . . . . .
C15_2 C 0.3459(4) 0.8347(3) 0.6896(2) 0.0433(14) Uani 1 1 d . . . . .
H15_2 H 0.294587 0.845409 0.711099 0.052 Uiso 1 1 calc R . . . .
C16_2 C 0.6738(3) 0.7891(2) 0.5114(2) 0.0250(12) Uani 1 1 d . . . . .
C17_2 C 0.2145(4) 0.7652(2) 1.0301(2) 0.0319(13) Uani 1 1 d . . . . .
H17_2 H 0.175217 0.771410 1.059643 0.038 Uiso 1 1 calc R . . . .
C18_2 C 0.3974(4) 0.7878(2) 0.7026(2) 0.0364(13) Uani 1 1 d . . . . .
H18_2 H 0.380365 0.767724 0.733330 0.044 Uiso 1 1 calc R . . . .
C19_2 C 0.4658(5) 0.6320(3) 0.5869(3) 0.0483(16) Uani 1 1 d . . . . .
H19A_2 H 0.466838 0.655897 0.555076 0.058 Uiso 1 1 calc R . . . .
H19B_2 H 0.429749 0.651419 0.614657 0.058 Uiso 1 1 calc R . . . .
C20_2 C 0.7291(4) 0.7946(3) 0.4663(2) 0.0338(13) Uani 1 1 d . . . . .
H20_2 H 0.720727 0.825379 0.442953 0.041 Uiso 1 1 calc R . . . .
C21_2 C 0.5895(4) 0.6253(2) 0.7452(2) 0.0411(14) Uani 1 1 d . . . . .
H21A_2 H 0.596266 0.607333 0.710785 0.062 Uiso 1 1 calc GR . . . .
H21B_2 H 0.571420 0.596938 0.771198 0.062 Uiso 1 1 calc GR . . . .
H21C_2 H 0.649264 0.642380 0.755419 0.062 Uiso 1 1 calc GR . . . .
C22_2 C 0.3865(4) 0.6404(2) 0.7311(2) 0.0441(15) Uani 1 1 d . . . . .
H22A_2 H 0.334818 0.666644 0.724415 0.066 Uiso 1 1 calc GR . . . .
H22B_2 H 0.372499 0.618094 0.762462 0.066 Uiso 1 1 calc GR . . . .
H22C_2 H 0.393986 0.615266 0.700938 0.066 Uiso 1 1 calc GR . . . .
C23_2 C 0.2120(5) 0.7281(3) 0.8119(3) 0.0434(16) Uani 1 1 d . . . . .
H23A_2 H 0.250549 0.745283 0.783829 0.052 Uiso 1 1 calc R . . . .
H23B_2 H 0.207453 0.755072 0.841360 0.052 Uiso 1 1 calc R . . . .
C24_2 C 0.4895(6) 0.5449(3) 0.9432(4) 0.073(3) Uani 1 1 d . . . . .
H24A_2 H 0.492575 0.542739 0.981933 0.087 Uiso 1 1 calc R . . . .
H24B_2 H 0.481949 0.506449 0.928899 0.087 Uiso 1 1 calc R . . . .
C25_2 C 0.4104(5) 0.5825(3) 0.9259(3) 0.0502(19) Uani 1 1 d . . . . .
H25A_2 H 0.354599 0.559826 0.916515 0.060 Uiso 1 1 calc R . . . .
H25B_2 H 0.393032 0.609066 0.954144 0.060 Uiso 1 1 calc R . . . .
C26_2 C 0.5427(5) 0.6207(4) 0.8921(4) 0.090(3) Uani 1 1 d . . . . .
H26A_2 H 0.551969 0.655620 0.912564 0.108 Uiso 1 1 calc R . . . .
H26B_2 H 0.578042 0.623957 0.858786 0.108 Uiso 1 1 calc R . . . .
C27_2 C 0.5912(6) 0.5740(4) 0.5733(4) 0.066(2) Uani 1 1 d . . . . .
H27A_2 H 0.638966 0.551868 0.592433 0.079 Uiso 1 1 calc R . . . .
H27B_2 H 0.619619 0.588266 0.540440 0.079 Uiso 1 1 calc R . . . .
C28_2 C 0.4237(5) 0.5729(4) 0.5748(3) 0.062(2) Uani 1 1 d . . . . .
H28A_2 H 0.390919 0.557428 0.605823 0.075 Uiso 1 1 calc R . . . .
H28B_2 H 0.379275 0.574731 0.545040 0.075 Uiso 1 1 calc R . . . .
C29_2 C 0.5083(6) 0.5382(3) 0.5612(4) 0.074(2) Uani 1 1 d . . . . .
H29A_2 H 0.509674 0.503206 0.582267 0.089 Uiso 1 1 calc R . . . .
H29B_2 H 0.507500 0.527890 0.523540 0.089 Uiso 1 1 calc R . . . .
C30_2 C 0.1173(7) 0.7142(4) 0.7917(5) 0.119(5) Uani 1 1 d . . . . .
H30A_2 H 0.070134 0.739830 0.807273 0.142 Uiso 1 1 calc R . . . .
H30B_2 H 0.115562 0.718642 0.753133 0.142 Uiso 1 1 calc R . . . .
C31_2 C 0.9011(5) 0.6504(3) 0.6934(5) 0.101(4) Uani 1 1 d . . . . .
H31A_2 H 0.924134 0.627047 0.722872 0.122 Uiso 1 1 calc R . . B 1
H31B_2 H 0.950293 0.651818 0.666071 0.122 Uiso 1 1 calc R . . B 1
C32_2 C 0.5747(6) 0.5722(4) 0.9217(4) 0.087(3) Uani 1 1 d . . . . .
H32A_2 H 0.616939 0.584182 0.950381 0.105 Uiso 1 1 calc R . . . .
H32B_2 H 0.609140 0.545843 0.898590 0.105 Uiso 1 1 calc R . . . .
C33_2 C 0.1977(4) 0.7196(2) 0.9980(2) 0.0279(12) Uani 1 1 d . . . . .
H33_2 H 0.146655 0.695224 1.005736 0.034 Uiso 1 1 calc R . . . .
C34_2 C 0.4547(4) 0.7785(2) 0.90224(19) 0.0215(11) Uani 1 1 d . . . . .
C35_2 C 0.6964(4) 0.8030(2) 0.8078(2) 0.0370(12) Uani 1 1 d . . . . .
H35_2 H 0.753095 0.807051 0.788710 0.044 Uiso 1 1 calc R . . . .
C36_2 C 0.5678(3) 0.7862(2) 0.58805(19) 0.0208(10) Uani 1 1 d . . . . .
C37_2 C 0.3677(4) 0.8667(3) 0.6456(2) 0.0443(15) Uani 1 1 d . . . . .
H37_2 H 0.332638 0.899453 0.636898 0.053 Uiso 1 1 calc R . . . .
C38_2 C 0.2885(4) 0.8027(2) 1.0202(2) 0.0278(12) Uani 1 1 d . . . . .
H38_2 H 0.300457 0.834124 1.042199 0.033 Uiso 1 1 calc R . . . .
C39_2 C 0.6801(3) 0.8368(2) 0.8515(2) 0.0322(11) Uani 1 1 d . . . . .
H39_2 H 0.723224 0.865401 0.861338 0.039 Uiso 1 1 calc R . . . .
C40_2 C 0.1845(5) 0.6325(3) 0.8246(3) 0.0407(16) Uani 1 1 d . . . . .
H40A_2 H 0.172842 0.614721 0.859105 0.049 Uiso 1 1 calc R . . . .
H40B_2 H 0.205772 0.603201 0.799699 0.049 Uiso 1 1 calc R . . . .
C41_2 C 0.7979(5) 0.7242(3) 0.6793(3) 0.0428(16) Uani 1 1 d . . . . .
H41A_2 H 0.756139 0.748768 0.700214 0.051 Uiso 1 1 calc R . . C 1
H41B_2 H 0.819039 0.745116 0.647910 0.051 Uiso 1 1 calc R . . C 1
C42_2 C 0.8132(5) 0.6261(2) 0.6716(3) 0.0398(16) Uani 1 1 d . . . . .
H42A_2 H 0.825553 0.607254 0.637632 0.048 Uiso 1 1 calc R . . . .
H42B_2 H 0.785956 0.598293 0.696123 0.048 Uiso 1 1 calc R . . . .
C43_2 C 0.0984(5) 0.6607(3) 0.8049(5) 0.117(4) Uani 1 1 d . . . . .
H43A_2 H 0.074242 0.640203 0.773967 0.141 Uiso 1 1 calc R . . . .
H43B_2 H 0.049499 0.659991 0.832445 0.141 Uiso 1 1 calc R . . . .
C44_2 C 0.8792(7) 0.7054(4) 0.7111(5) 0.103(4) Uani 1 1 d . . . . .
H44A_2 H 0.933234 0.730922 0.705805 0.123 Uiso 1 1 calc R . . . .
H44B_2 H 0.862972 0.704940 0.748795 0.123 Uiso 1 1 calc R . . . .
Li1_2 Li 0.3895(6) 0.6809(4) 0.8460(3) 0.026(2) Uani 1 1 d . . . . .
Li2_2 Li 0.6179(7) 0.6840(4) 0.6430(4) 0.029(2) Uani 1 1 d . . . . .

loop_
_atom_site_aniso_label
_atom_site_aniso_U_11
_atom_site_aniso_U_22
_atom_site_aniso_U_33
_atom_site_aniso_U_23
_atom_site_aniso_U_13
_atom_site_aniso_U_12
S1_1 0.0459(8) 0.0281(7) 0.0373(8) 0.0010(6) 0.0142(7) -0.0106(6)
S2_1 0.0496(9) 0.0290(7) 0.0531(9) -0.0046(6) 0.0228(8) 0.0080(6)
Si1_1 0.0208(8) 0.0257(9) 0.0532(10) 0.0058(5) -0.0098(8) -0.0015(5)
O1_1 0.025(2) 0.029(2) 0.040(2) -0.0002(18) 0.0006(18) -0.0071(17)
O2_1 0.026(2) 0.047(2) 0.058(3) -0.026(2) 0.004(2) 0.0004(19)
O3_1 0.036(2) 0.038(2) 0.053(2) 0.0180(19) 0.009(2) 0.0081(18)
O4_1 0.0241(19) 0.029(2) 0.037(2) -0.0017(17) 0.0014(16) 0.0091(17)
N1_1 0.025(2) 0.021(2) 0.030(2) -0.0076(17) 0.0032(19) -0.0042(18)
N2_1 0.020(2) 0.025(2) 0.033(2) -0.0078(19) 0.0052(19) -0.0052(18)
N3_1 0.031(2) 0.027(2) 0.031(2) 0.0076(18) 0.010(2) 0.0068(19)
N4_1 0.023(2) 0.032(2) 0.036(2) 0.015(2) 0.007(2) 0.0084(19)
C1_1 0.025(2) 0.023(3) 0.033(3) -0.002(2) 0.011(2) -0.007(2)
C2_1 0.040(3) 0.023(3) 0.043(3) -0.010(2) 0.016(3) -0.004(2)
C3_1 0.024(2) 0.024(3) 0.025(3) -0.002(2) 0.006(2) 0.006(2)
C4_1 0.037(3) 0.024(3) 0.025(3) -0.001(2) 0.009(2) 0.003(2)
C5_1 0.034(3) 0.040(3) 0.019(2) -0.015(2) 0.010(2) -0.022(2)
C6_1 0.027(3) 0.041(3) 0.028(3) -0.016(2) 0.007(2) -0.015(2)
C7_1 0.038(3) 0.026(3) 0.028(3) 0.011(2) 0.018(3) 0.011(2)
C8_1 0.036(3) 0.031(3) 0.030(3) -0.005(2) 0.002(3) -0.009(2)
C9_1 0.032(3) 0.031(3) 0.024(3) -0.010(2) 0.014(2) -0.006(2)
C10_1 0.040(3) 0.054(4) 0.027(3) 0.022(2) 0.013(2) 0.027(3)
C11_1 0.041(3) 0.029(3) 0.039(3) 0.008(2) 0.005(3) 0.002(2)
C12_1 0.032(3) 0.050(3) 0.032(3) 0.007(3) 0.000(3) 0.013(3)
C13_1 0.051(4) 0.047(3) 0.025(3) 0.018(2) 0.018(3) 0.031(3)
C14_1 0.027(3) 0.030(3) 0.041(3) 0.004(2) -0.001(3) 0.002(2)
C15_1 0.030(3) 0.057(4) 0.050(4) -0.024(3) 0.002(3) -0.005(3)
C16_1 0.034(3) 0.041(3) 0.044(4) 0.008(3) 0.003(3) 0.015(3)
C17_1 0.031(3) 0.054(4) 0.072(4) -0.029(3) 0.013(3) -0.013(3)
C18_1 0.029(3) 0.039(3) 0.045(3) -0.010(3) 0.000(3) -0.002(3)
C19_1 0.036(3) 0.059(4) 0.055(4) -0.015(3) 0.010(3) 0.005(3)
C20_1 0.051(4) 0.034(3) 0.043(3) 0.013(3) 0.002(3) 0.007(3)
C21_1 0.037(3) 0.047(4) 0.058(4) -0.025(3) 0.006(3) -0.003(3)
C22_1 0.033(3) 0.033(3) 0.062(4) 0.000(3) 0.003(3) -0.001(3)
C23_1 0.033(3) 0.026(3) 0.032(3) 0.003(2) -0.003(2) 0.003(2)
C24_1 0.055(4) 0.089(5) 0.028(3) -0.003(3) 0.001(3) -0.049(4)
C25_1 0.035(3) 0.034(3) 0.067(4) -0.001(3) 0.006(3) 0.003(3)
C26_1 0.081(5) 0.075(5) 0.020(3) -0.007(3) 0.011(3) -0.052(4)
C27_1 0.039(4) 0.060(5) 0.062(4) -0.029(4) 0.006(3) -0.009(4)
C28_1 0.055(4) 0.045(4) 0.097(6) -0.039(4) -0.043(4) 0.022(3)
C29_1 0.030(3) 0.028(3) 0.039(3) -0.010(2) 0.000(2) -0.001(2)
C30_1 0.099(6) 0.126(7) 0.021(3) 0.002(4) -0.003(3) -0.095(5)
C31_1 0.036(4) 0.117(8) 0.103(7) -0.068(7) 0.009(4) -0.013(5)
C32_1 0.086(5) 0.079(5) 0.028(3) 0.019(3) 0.021(3) 0.061(4)
C33_1 0.115(6) 0.119(6) 0.033(3) 0.008(3) 0.011(3) 0.100(5)
C34_1 0.078(5) 0.138(7) 0.027(3) 0.005(4) -0.003(3) 0.080(5)
C35_1 0.083(5) 0.129(7) 0.025(3) 0.003(4) -0.003(3) -0.082(5)
C36_1 0.077(5) 0.044(4) 0.084(5) 0.022(4) 0.006(5) 0.001(4)
C37_1 0.049(4) 0.096(7) 0.088(6) 0.052(6) 0.010(4) -0.007(5)
C38_1 0.050(4) 0.075(5) 0.115(7) 0.071(5) -0.041(4) -0.040(4)
C39_1 0.048(4) 0.037(3) 0.062(4) -0.013(3) 0.015(4) -0.002(3)
C40_1 0.040(4) 0.070(5) 0.085(5) -0.038(4) 0.006(4) -0.001(4)
C41_1 0.041(4) 0.074(5) 0.088(5) 0.044(4) 0.024(4) 0.019(3)
C42_1 0.027(3) 0.117(7) 0.155(9) -0.094(7) 0.026(5) -0.016(4)
C43_1 0.107(6) 0.162(7) 0.037(4) -0.003(4) -0.008(4) 0.104(6)
C44_1 0.039(8) 0.049(8) 0.073(12) 0.009(8) 0.005(8) -0.003(6)
C45_1 0.031(6) 0.060(8) 0.073(10) -0.015(6) 0.011(7) -0.016(5)
Li1_1 0.023(4) 0.024(4) 0.031(4) -0.006(3) -0.004(4) -0.005(4)
Li2_1 0.026(4) 0.031(5) 0.028(4) 0.005(4) -0.003(4) 0.013(4)
S1_2 0.0270(6) 0.0288(6) 0.0226(6) -0.0032(5) -0.0020(5) -0.0059(5)
S2_2 0.0303(6) 0.0254(6) 0.0294(6) 0.0092(5) 0.0006(5) 0.0031(5)
Si1_2 0.0224(7) 0.0212(8) 0.0247(6) -0.0031(5) 0.0069(6) -0.0041(4)
O1_2 0.035(2) 0.036(2) 0.039(2) 0.0130(17) -0.0040(19) -0.0033(18)
O2_2 0.025(2) 0.037(2) 0.034(2) -0.0027(18) -0.0004(16) -0.0057(18)
O3_2 0.028(2) 0.035(2) 0.036(2) 0.0070(19) 0.0032(17) 0.0059(18)
O4_2 0.036(2) 0.037(2) 0.039(2) -0.0148(17) -0.0071(18) 0.0126(17)
N1_2 0.0174(19) 0.029(2) 0.0168(19) -0.0015(16) -0.0006(17) -0.0034(17)
N2_2 0.020(2) 0.026(2) 0.023(2) 0.0038(18) 0.0014(18) -0.0020(18)
N3_2 0.021(2) 0.029(2) 0.0165(19) 0.0032(16) -0.0012(17) 0.0021(18)
N4_2 0.019(2) 0.025(2) 0.0163(18) -0.0018(16) 0.0037(16) -0.0009(17)
C1_2 0.022(3) 0.031(3) 0.019(3) 0.000(2) -0.003(2) -0.002(2)
C2_2 0.021(2) 0.028(3) 0.016(2) 0.002(2) -0.002(2) 0.001(2)
C3_2 0.019(2) 0.027(3) 0.019(2) 0.001(2) 0.001(2) -0.002(2)
C4_2 0.036(3) 0.039(3) 0.020(2) -0.002(2) -0.003(2) 0.015(2)
C5_2 0.015(2) 0.033(3) 0.022(2) 0.004(2) -0.0021(19) -0.0011(18)
C6_2 0.027(2) 0.028(2) 0.020(2) -0.0038(18) -0.009(2) 0.003(2)
C7_2 0.025(3) 0.031(3) 0.023(3) 0.002(2) 0.006(2) 0.007(2)
C8_2 0.023(2) 0.026(2) 0.018(2) 0.0041(19) -0.002(2) -0.001(2)
C9_2 0.026(2) 0.043(3) 0.025(2) -0.001(2) 0.004(2) -0.010(2)
C10_2 0.028(2) 0.033(3) 0.026(2) -0.002(2) -0.008(2) -0.007(2)
C11_2 0.025(3) 0.043(3) 0.026(3) 0.001(2) 0.008(2) 0.005(2)
C12_2 0.020(2) 0.032(3) 0.018(2) -0.0067(19) -0.0064(19) 0.0014(19)
C13_2 0.032(3) 0.042(3) 0.031(3) 0.008(2) 0.013(3) 0.000(2)
C14_2 0.022(2) 0.030(3) 0.019(2) -0.001(2) -0.002(2) 0.002(2)
C15_2 0.036(3) 0.068(4) 0.025(3) -0.007(3) 0.003(2) 0.029(3)
C16_2 0.016(2) 0.027(3) 0.031(3) 0.002(2) 0.000(2) -0.002(2)
C17_2 0.037(3) 0.036(3) 0.023(3) 0.003(2) 0.007(2) 0.010(2)
C18_2 0.034(3) 0.051(3) 0.023(2) -0.002(2) 0.002(2) 0.015(2)
C19_2 0.043(4) 0.048(4) 0.054(4) -0.009(3) -0.014(3) 0.014(3)
C20_2 0.034(3) 0.039(3) 0.028(3) 0.017(2) 0.003(3) -0.005(2)
C21_2 0.048(4) 0.031(3) 0.043(3) 0.013(2) 0.020(3) 0.006(2)
C22_2 0.042(3) 0.050(3) 0.040(3) -0.021(3) 0.019(3) -0.025(3)
C23_2 0.040(4) 0.039(3) 0.051(4) 0.007(3) -0.003(3) -0.005(3)
C24_2 0.066(5) 0.066(5) 0.086(6) 0.047(4) 0.005(5) 0.019(4)
C25_2 0.047(4) 0.051(4) 0.053(4) 0.019(3) 0.002(4) -0.001(3)
C26_2 0.038(4) 0.129(8) 0.103(6) 0.081(6) -0.014(4) -0.008(4)
C27_2 0.055(5) 0.060(5) 0.083(6) -0.036(5) -0.016(4) 0.021(4)
C28_2 0.052(4) 0.067(5) 0.068(5) -0.023(4) -0.007(4) -0.013(4)
C29_2 0.077(6) 0.045(4) 0.100(6) -0.024(4) -0.002(5) -0.005(4)
C30_2 0.081(6) 0.075(6) 0.200(12) 0.050(7) -0.090(8) -0.021(5)
C31_2 0.043(4) 0.058(5) 0.204(11) 0.003(6) -0.043(6) 0.015(4)
C32_2 0.049(5) 0.099(7) 0.114(8) 0.062(7) 0.004(5) 0.025(5)
C33_2 0.025(3) 0.033(3) 0.026(3) 0.003(2) 0.005(2) 0.001(2)
C34_2 0.024(2) 0.021(2) 0.019(2) -0.0022(18) -0.009(2) 0.003(2)
C35_2 0.028(3) 0.051(3) 0.032(3) 0.005(2) 0.007(2) -0.019(2)
C36_2 0.019(2) 0.022(2) 0.021(2) -0.0005(18) -0.003(2) -0.0024(18)
C37_2 0.052(4) 0.054(3) 0.027(3) -0.004(2) -0.006(3) 0.032(3)
C38_2 0.034(3) 0.027(3) 0.023(3) -0.005(2) -0.002(2) 0.001(2)
C39_2 0.026(2) 0.039(3) 0.032(3) 0.006(2) -0.006(2) -0.015(2)
C40_2 0.034(3) 0.044(3) 0.045(4) -0.007(3) 0.001(3) -0.018(3)
C41_2 0.041(4) 0.036(3) 0.051(4) -0.001(3) 0.002(3) 0.005(3)
C42_2 0.034(3) 0.036(3) 0.049(4) 0.010(3) -0.002(3) 0.016(3)
C43_2 0.035(4) 0.056(5) 0.260(14) 0.010(6) -0.047(6) -0.016(4)
C44_2 0.078(6) 0.070(6) 0.160(10) -0.025(6) -0.080(7) 0.014(5)
Li1_2 0.024(4) 0.034(5) 0.021(4) 0.000(4) -0.001(4) -0.003(4)
Li2_2 0.027(4) 0.032(5) 0.028(4) 0.013(4) -0.001(4) 0.000(4)

loop_
_atom_type_symbol
_atom_type_description
_atom_type_scat_dispersion_real
_atom_type_scat_dispersion_imag
_atom_type_scat_source
C C 0.0033 0.0016 'International Tables Vol C Tables 4.2.6.8 and 6.1.1.4'
H H 0.0000 0.0000 'International Tables Vol C Tables 4.2.6.8 and 6.1.1.4'
Li Li -0.0003 0.0001 'International Tables Vol C Tables 4.2.6.8 and 6.1.1.4'
N N 0.0061 0.0033 'International Tables Vol C Tables 4.2.6.8 and 6.1.1.4'
O O 0.0106 0.0060 'International Tables Vol C Tables 4.2.6.8 and 6.1.1.4'
S S 0.1246 0.1234 'International Tables Vol C Tables 4.2.6.8 and 6.1.1.4'
Si Si 0.0817 0.0704 'International Tables Vol C Tables 4.2.6.8 and 6.1.1.4'

loop_
_geom_angle_atom_site_label_1
_geom_angle_atom_site_label_2
_geom_angle_atom_site_label_3
_geom_angle
_geom_angle_site_symmetry_1
_geom_angle_site_symmetry_3
_geom_angle_publ_flag
C4_1 S1_1 C9_1 91.3(3) . . ?
C2_1 S2_1 C7_1 91.0(3) . . ?
N2_1 Si1_1 C28_1 111.9(3) . . ?
N2_1 Si1_1 C38_1 106.1(3) . . ?
N4_1 Si1_1 N2_1 119.0(3) . . ?
N4_1 Si1_1 C28_1 105.1(3) . . ?
N4_1 Si1_1 C38_1 110.5(3) . . ?
C28_1 Si1_1 C38_1 103.2(4) . . ?
C8_1 O1_1 Li1_1 136.2(5) . . ?
C22_1 O1_1 C8_1 108.7(4) . . ?
C22_1 O1_1 Li1_1 115.1(5) . . ?
C27_1 O2_1 C42_1 103.2(6) . . ?
C27_1 O2_1 Li1_1 127.5(5) . . ?
C42_1 O2_1 Li1_1 114.2(5) . . ?
C20_1 O3_1 Li2_1 134.9(5) . . ?
C41_1 O3_1 C20_1 103.7(5) . . ?
C41_1 O3_1 Li2_1 114.9(5) . . ?
C16_1 O4_1 Li2_1 133.6(5) . . ?
C25_1 O4_1 C16_1 108.6(4) . . ?
C25_1 O4_1 Li2_1 117.7(5) . . ?
C3_1 N1_1 Li1_1 126.9(4) . . ?
C9_1 N1_1 C3_1 111.4(5) . . ?
C9_1 N1_1 Li1_1 121.8(5) . . ?
Si1_1 N2_1 Li1_1 113.6(4) . . ?
C6_1 N2_1 Si1_1 123.3(4) . . ?
C6_1 N2_1 Li1_1 121.8(5) . . ?
C1_1 N3_1 Li2_1 125.3(5) . . ?
C7_1 N3_1 C1_1 112.5(5) . . ?
C7_1 N3_1 Li2_1 122.2(5) . . ?
Si1_1 N4_1 Li2_1 112.3(4) . . ?
C10_1 N4_1 Si1_1 123.5(4) . . ?
C10_1 N4_1 Li2_1 123.3(5) . . ?
N3_1 C1_1 C2_1 115.6(5) . . ?
N3_1 C1_1 C29_1 125.6(5) . . ?
C29_1 C1_1 C2_1 118.8(6) . . ?
C1_1 C2_1 S2_1 108.6(5) . . ?
C21_1 C2_1 S2_1 130.3(5) . . ?
C21_1 C2_1 C1_1 121.2(6) . . ?
N1_1 C3_1 C4_1 116.3(5) . . ?
C23_1 C3_1 N1_1 125.0(5) . . ?
C23_1 C3_1 C4_1 118.7(5) . . ?
C3_1 C4_1 S1_1 108.5(4) . . ?
C11_1 C4_1 S1_1 129.9(5) . . ?
C11_1 C4_1 C3_1 121.6(6) . . ?
C9_1 C5_1 C6_1 124.9(5) . . ?
C26_1 C5_1 C6_1 118.4(5) . . ?
C26_1 C5_1 C9_1 116.7(5) . . ?
N2_1 C6_1 C5_1 124.8(5) . . ?
N2_1 C6_1 C24_1 121.0(5) . . ?
C24_1 C6_1 C5_1 114.2(5) . . ?
N3_1 C7_1 S2_1 112.4(5) . . ?
N3_1 C7_1 C13_1 127.4(6) . . ?
C13_1 C7_1 S2_1 120.2(4) . . ?
O1_1 C8_1 C17_1 107.6(4) . . ?
N1_1 C9_1 S1_1 112.5(4) . . ?
N1_1 C9_1 C5_1 127.2(5) . . ?
C5_1 C9_1 S1_1 120.4(4) . . ?
N4_1 C10_1 C13_1 124.5(5) . . ?
N4_1 C10_1 C34_1 121.3(6) . . ?
C34_1 C10_1 C13_1 114.3(6) . . ?
C12_1 C11_1 C4_1 119.9(6) . . ?
C11_1 C12_1 C14_1 119.4(6) . . ?
C7_1 C13_1 C10_1 125.5(5) . . ?
C7_1 C13_1 C32_1 116.7(6) . . ?
C10_1 C13_1 C32_1 117.8(6) . . ?
C23_1 C14_1 C12_1 121.1(6) . . ?
C21_1 C15_1 C18_1 120.1(6) . . ?
O4_1 C16_1 C19_1 107.3(5) . . ?
C8_1 C17_1 C39_1 101.3(5) . . ?
C29_1 C18_1 C15_1 120.8(6) . . ?
C16_1 C19_1 C45_1 99.9(7) . . ?
C44_1 C19_1 C16_1 103.0(8) . . ?
O3_1 C20_1 C36_1 105.5(6) . . ?
C15_1 C21_1 C2_1 119.7(6) . . ?
O1_1 C22_1 C39_1 105.7(5) . . ?
C14_1 C23_1 C3_1 119.3(6) . . ?
C35_1 C24_1 C6_1 125.2(6) . . ?
O4_1 C25_1 C44_1 100.8(8) . . ?
O4_1 C25_1 C45_1 106.8(7) . . ?
C30_1 C26_1 C5_1 124.3(6) . . ?
O2_1 C27_1 C40_1 106.7(5) . . ?
C18_1 C29_1 C1_1 119.4(6) . . ?
C26_1 C30_1 C35_1 117.6(6) . . ?
C42_1 C31_1 C40_1 104.8(6) . . ?
C33_1 C32_1 C13_1 124.7(7) . . ?
C32_1 C33_1 C43_1 118.1(6) . . ?
C43_1 C34_1 C10_1 126.1(7) . . ?
C24_1 C35_1 C30_1 120.1(7) . . ?
C20_1 C36_1 C37_1 103.2(5) . . ?
C41_1 C37_1 C36_1 104.9(6) . . ?
C22_1 C39_1 C17_1 101.8(5) . . ?
C27_1 C40_1 C31_1 103.1(5) . . ?
O3_1 C41_1 C37_1 107.2(6) . . ?
C31_1 C42_1 O2_1 111.7(7) . . ?
C34_1 C43_1 C33_1 118.8(7) . . ?
C19_1 C44_1 C25_1 108.6(12) . . ?
C25_1 C45_1 C19_1 101.6(9) . . ?
O1_1 Li1_1 O2_1 117.4(5) . . ?
O1_1 Li1_1 N1_1 102.6(5) . . ?
O1_1 Li1_1 N2_1 122.5(5) . . ?
N1_1 Li1_1 O2_1 105.3(5) . . ?
N2_1 Li1_1 O2_1 108.3(5) . . ?
N2_1 Li1_1 N1_1 96.7(4) . . ?
O3_1 Li2_1 O4_1 117.9(5) . . ?
O3_1 Li2_1 N3_1 102.3(5) . . ?
O3_1 Li2_1 N4_1 108.7(5) . . ?
O4_1 Li2_1 N3_1 103.4(5) . . ?
N4_1 Li2_1 O4_1 123.4(5) . . ?
N4_1 Li2_1 N3_1 95.9(4) . . ?
C14_2 S1_2 C34_2 89.7(2) . . ?
C16_2 S2_2 C36_2 89.4(2) . . ?
N2_2 Si1_2 N4_2 118.2(3) . . ?
N2_2 Si1_2 C21_2 111.2(2) . . ?
N2_2 Si1_2 C22_2 106.2(2) . . ?
N4_2 Si1_2 C21_2 106.1(2) . . ?
N4_2 Si1_2 C22_2 110.4(2) . . ?
C21_2 Si1_2 C22_2 103.8(3) . . ?
C25_2 O1_2 C26_2 105.0(5) . . ?
C25_2 O1_2 Li1_2 128.6(5) . . ?
C26_2 O1_2 Li1_2 109.9(5) . . ?
C23_2 O2_2 Li1_2 114.6(5) . . ?
C40_2 O2_2 C23_2 108.7(4) . . ?
C40_2 O2_2 Li1_2 136.3(5) . . ?
C41_2 O3_2 C42_2 109.1(4) . . ?
C41_2 O3_2 Li2_2 114.5(5) . . ?
C42_2 O3_2 Li2_2 136.4(5) . . ?
C19_2 O4_2 Li2_2 111.8(5) . . ?
C27_2 O4_2 C19_2 106.5(5) . . ?
C27_2 O4_2 Li2_2 136.8(5) . . ?
C2_2 N1_2 Li1_2 126.7(4) . . ?
C34_2 N1_2 C2_2 112.7(4) . . ?
C34_2 N1_2 Li1_2 120.5(4) . . ?
Si1_2 N2_2 Li1_2 112.8(3) . . ?
C8_2 N2_2 Si1_2 122.9(4) . . ?
C8_2 N2_2 Li1_2 122.9(4) . . ?
C3_2 N3_2 Li2_2 124.9(5) . . ?
C36_2 N3_2 C3_2 112.8(4) . . ?
C36_2 N3_2 Li2_2 122.2(5) . . ?
Si1_2 N4_2 Li2_2 110.7(3) . . ?
C12_2 N4_2 Si1_2 123.6(3) . . ?
C12_2 N4_2 Li2_2 125.1(4) . . ?
C33_2 C1_2 C2_2 118.4(5) . . ?
C1_2 C2_2 N1_2 125.7(5) . . ?
C1_2 C2_2 C14_2 119.6(5) . . ?
C14_2 C2_2 N1_2 114.7(5) . . ?
N3_2 C3_2 C7_2 125.9(5) . . ?
N3_2 C3_2 C16_2 114.2(5) . . ?
C7_2 C3_2 C16_2 119.9(5) . . ?
C37_2 C4_2 C6_2 123.7(5) . . ?
C8_2 C5_2 C34_2 122.6(4) . . ?
C10_2 C5_2 C8_2 120.2(4) . . ?
C10_2 C5_2 C34_2 117.1(4) . . ?
C4_2 C6_2 C12_2 120.2(5) . . ?
C4_2 C6_2 C36_2 117.3(5) . . ?
C36_2 C6_2 C12_2 122.4(4) . . ?
C11_2 C7_2 C3_2 118.5(5) . . ?
N2_2 C8_2 C5_2 124.7(5) . . ?
N2_2 C8_2 C9_2 121.9(4) . . ?
C9_2 C8_2 C5_2 113.4(4) . . ?
C35_2 C9_2 C8_2 124.3(5) . . ?
C39_2 C10_2 C5_2 123.0(5) . . ?
C7_2 C11_2 C13_2 121.6(5) . . ?
N4_2 C12_2 C6_2 124.6(4) . . ?
N4_2 C12_2 C18_2 122.2(5) . . ?
C18_2 C12_2 C6_2 113.2(5) . . ?
C11_2 C13_2 C20_2 120.8(5) . . ?
C2_2 C14_2 S1_2 109.8(4) . . ?
C38_2 C14_2 S1_2 127.7(4) . . ?
C38_2 C14_2 C2_2 122.6(5) . . ?
C18_2 C15_2 C37_2 121.2(5) . . ?
C3_2 C16_2 S2_2 109.8(4) . . ?
C20_2 C16_2 S2_2 129.0(5) . . ?
C20_2 C16_2 C3_2 121.1(5) . . ?
C33_2 C17_2 C38_2 121.5(5) . . ?
C15_2 C18_2 C12_2 124.1(5) . . ?
O4_2 C19_2 C28_2 103.2(5) . . ?
C13_2 C20_2 C16_2 118.0(5) . . ?
O2_2 C23_2 C30_2 106.7(6) . . ?
C32_2 C24_2 C25_2 104.3(5) . . ?
O1_2 C25_2 C24_2 105.6(6) . . ?
O1_2 C26_2 C32_2 106.7(7) . . ?
O4_2 C27_2 C29_2 107.4(6) . . ?
C29_2 C28_2 C19_2 103.3(6) . . ?
C27_2 C29_2 C28_2 106.0(6) . . ?
C43_2 C30_2 C23_2 107.9(8) . . ?
C44_2 C31_2 C42_2 106.9(7) . . ?
C26_2 C32_2 C24_2 106.4(6) . . ?
C17_2 C33_2 C1_2 121.4(5) . . ?
N1_2 C34_2 S1_2 113.2(4) . . ?
N1_2 C34_2 C5_2 129.0(5) . . ?
C5_2 C34_2 S1_2 117.8(4) . . ?
C9_2 C35_2 C39_2 120.9(5) . . ?
N3_2 C36_2 S2_2 113.8(4) . . ?
N3_2 C36_2 C6_2 129.0(5) . . ?
C6_2 C36_2 S2_2 117.1(4) . . ?
C4_2 C37_2 C15_2 117.5(5) . . ?
C14_2 C38_2 C17_2 116.5(5) . . ?
C10_2 C39_2 C35_2 117.9(5) . . ?
O2_2 C40_2 C43_2 105.3(5) . . ?
O3_2 C41_2 C44_2 105.0(6) . . ?
O3_2 C42_2 C31_2 105.6(5) . . ?
C30_2 C43_2 C40_2 110.2(7) . . ?
C31_2 C44_2 C41_2 106.0(8) . . ?
O2_2 Li1_2 O1_2 115.3(5) . . ?
O2_2 Li1_2 N1_2 101.9(5) . . ?
N1_2 Li1_2 O1_2 103.6(4) . . ?
N2_2 Li1_2 O1_2 109.4(5) . . ?
N2_2 Li1_2 O2_2 125.2(5) . . ?
N2_2 Li1_2 N1_2 96.7(4) . . ?
O3_2 Li2_2 O4_2 115.5(5) . . ?
O3_2 Li2_2 N3_2 103.7(5) . . ?
N3_2 Li2_2 O4_2 103.2(4) . . ?
N4_2 Li2_2 O3_2 123.9(5) . . ?
N4_2 Li2_2 O4_2 110.0(5) . . ?
N4_2 Li2_2 N3_2 95.9(4) . . ?

loop_
_geom_bond_atom_site_label_1
_geom_bond_atom_site_label_2
_geom_bond_distance
_geom_bond_site_symmetry_2
_geom_bond_publ_flag
S1_1 C4_1 1.726(6) . ?
S1_1 C9_1 1.775(6) . ?
S2_1 C2_1 1.728(7) . ?
S2_1 C7_1 1.762(6) . ?
Si1_1 N2_1 1.719(5) . ?
Si1_1 N4_1 1.711(5) . ?
Si1_1 C28_1 1.888(6) . ?
Si1_1 C38_1 1.894(6) . ?
O1_1 C8_1 1.443(6) . ?
O1_1 C22_1 1.434(7) . ?
O1_1 Li1_1 1.963(10) . ?
O2_1 C27_1 1.414(8) . ?
O2_1 C42_1 1.421(9) . ?
O2_1 Li1_1 1.994(10) . ?
O3_1 C20_1 1.427(8) . ?
O3_1 C41_1 1.427(8) . ?
O3_1 Li2_1 1.972(11) . ?
O4_1 C16_1 1.440(7) . ?
O4_1 C25_1 1.438(7) . ?
O4_1 Li2_1 1.990(10) . ?
N1_1 C3_1 1.396(7) . ?
N1_1 C9_1 1.333(7) . ?
N1_1 Li1_1 1.986(10) . ?
N2_1 C6_1 1.351(7) . ?
N2_1 Li1_1 1.975(10) . ?
N3_1 C1_1 1.373(7) . ?
N3_1 C7_1 1.331(7) . ?
N3_1 Li2_1 1.992(11) . ?
N4_1 C10_1 1.355(7) . ?
N4_1 Li2_1 1.983(10) . ?
C1_1 C2_1 1.407(8) . ?
C1_1 C29_1 1.393(8) . ?
C2_1 C21_1 1.379(9) . ?
C3_1 C4_1 1.399(8) . ?
C3_1 C23_1 1.388(8) . ?
C4_1 C11_1 1.379(8) . ?
C5_1 C6_1 1.456(8) . ?
C5_1 C9_1 1.426(8) . ?
C5_1 C26_1 1.425(7) . ?
C6_1 C24_1 1.432(8) . ?
C7_1 C13_1 1.424(9) . ?
C8_1 C17_1 1.488(9) . ?
C10_1 C13_1 1.435(9) . ?
C10_1 C34_1 1.429(9) . ?
C11_1 C12_1 1.352(9) . ?
C12_1 C14_1 1.412(8) . ?
C13_1 C32_1 1.439(8) . ?
C14_1 C23_1 1.377(9) . ?
C15_1 C18_1 1.409(9) . ?
C15_1 C21_1 1.357(10) . ?
C16_1 C19_1 1.505(9) . ?
C17_1 C39_1 1.543(8) . ?
C18_1 C29_1 1.375(9) . ?
C19_1 C44_1 1.431(16) . ?
C19_1 C45_1 1.562(14) . ?
C20_1 C36_1 1.513(10) . ?
C22_1 C39_1 1.498(9) . ?
C24_1 C35_1 1.350(8) . ?
C25_1 C44_1 1.496(18) . ?
C25_1 C45_1 1.505(15) . ?
C26_1 C30_1 1.355(9) . ?
C27_1 C40_1 1.514(9) . ?
C30_1 C35_1 1.414(10) . ?
C31_1 C40_1 1.523(9) . ?
C31_1 C42_1 1.363(11) . ?
C32_1 C33_1 1.345(10) . ?
C33_1 C43_1 1.407(12) . ?
C34_1 C43_1 1.356(9) . ?
C36_1 C37_1 1.528(11) . ?
C37_1 C41_1 1.434(11) . ?
S1_2 C14_2 1.731(5) . ?
S1_2 C34_2 1.793(5) . ?
S2_2 C16_2 1.735(5) . ?
S2_2 C36_2 1.781(5) . ?
Si1_2 N2_2 1.743(4) . ?
Si1_2 N4_2 1.748(4) . ?
Si1_2 C21_2 1.868(6) . ?
Si1_2 C22_2 1.869(6) . ?
O1_2 C25_2 1.413(8) . ?
O1_2 C26_2 1.443(9) . ?
O1_2 Li1_2 2.033(10) . ?
O2_2 C23_2 1.434(8) . ?
O2_2 C40_2 1.431(7) . ?
O2_2 Li1_2 1.998(10) . ?
O3_2 C41_2 1.437(8) . ?
O3_2 C42_2 1.447(7) . ?
O3_2 Li2_2 1.984(10) . ?
O4_2 C19_2 1.445(8) . ?
O4_2 C27_2 1.407(8) . ?
O4_2 Li2_2 2.009(11) . ?
N1_2 C2_2 1.401(6) . ?
N1_2 C34_2 1.293(7) . ?
N1_2 Li1_2 2.000(10) . ?
N2_2 C8_2 1.332(6) . ?
N2_2 Li1_2 1.945(10) . ?
N3_2 C3_2 1.397(6) . ?
N3_2 C36_2 1.293(7) . ?
N3_2 Li2_2 1.989(9) . ?
N4_2 C12_2 1.334(6) . ?
N4_2 Li2_2 1.955(11) . ?
C1_2 C2_2 1.396(7) . ?
C1_2 C33_2 1.390(8) . ?
C2_2 C14_2 1.397(7) . ?
C3_2 C7_2 1.399(7) . ?
C3_2 C16_2 1.403(8) . ?
C4_2 C6_2 1.399(7) . ?
C4_2 C37_2 1.375(7) . ?
C5_2 C8_2 1.454(7) . ?
C5_2 C10_2 1.402(7) . ?
C5_2 C34_2 1.463(7) . ?
C6_2 C12_2 1.466(7) . ?
C6_2 C36_2 1.458(7) . ?
C7_2 C11_2 1.386(8) . ?
C8_2 C9_2 1.434(7) . ?
C9_2 C35_2 1.359(7) . ?
C10_2 C39_2 1.371(7) . ?
C11_2 C13_2 1.387(8) . ?
C12_2 C18_2 1.439(7) . ?
C13_2 C20_2 1.390(8) . ?
C14_2 C38_2 1.394(7) . ?
C15_2 C18_2 1.374(7) . ?
C15_2 C37_2 1.392(8) . ?
C16_2 C20_2 1.402(8) . ?
C17_2 C33_2 1.380(8) . ?
C17_2 C38_2 1.405(9) . ?
C19_2 C28_2 1.557(10) . ?
C23_2 C30_2 1.482(11) . ?
C24_2 C25_2 1.506(9) . ?
C24_2 C32_2 1.484(11) . ?
C26_2 C32_2 1.450(11) . ?
C27_2 C29_2 1.490(11) . ?
C28_2 C29_2 1.504(11) . ?
C30_2 C43_2 1.343(11) . ?
C31_2 C42_2 1.488(11) . ?
C31_2 C44_2 1.417(11) . ?
C35_2 C39_2 1.393(7) . ?
C40_2 C43_2 1.487(10) . ?
C41_2 C44_2 1.484(11) . ?

loop_
_twin_individual_id
_twin_individual_mass_fraction_refined
1 0.63(12)
2 0.37(12)
